data_6000601
loop_
_publ_author_name
'Neumann, A.'
'Offernes, L.'
'Kjekshus, A.'
'Klewe, B.'

_publ_section_title
;
 The crystal structure of AuMnSn
;
_journal_name_full 'Journal of Alloys and Compounds'
_journal_page_first 136
_journal_page_last 141
_journal_paper_doi 10.1016/S0925-8388(98)00545-3
_journal_volume 274
_journal_year 1998
_chemical_formula_sum 'Au Mn Sn'
_symmetry_cell_setting cubic
_symmetry_space_group_name_H-M 'F -4 3 m'
_cell_angle_alpha 90.000
_cell_angle_beta 90.000
_cell_angle_gamma 90.000
_cell_formula_units_Z 4
_cell_length_a 6.3233
_cell_length_b 6.3233
_cell_length_c 6.3233
_cell_volume 252.83
_diffrn_ambient_temperature 150
_cod_database_code 6000601

loop_
_atom_site_label
_atom_site_type_symbol
_atom_site_fract_x
_atom_site_fract_y
_atom_site_fract_z
_atom_site_symmetry_multiplicity
_atom_site_Wyckoff_symbol
_atom_site_occupancy
_atom_site_disorder_group
Au Au 0.25 0.25 0.25 4 c 1 .
MnA Mn 0.5 0.5 0.5 4 b 0.872(1) 1
SnB Sn 0.5 0.5 0.5 4 b 0.128(1) 2
SnA Sn 0 0 0 4 a 0.872(1) 1
MnB Mn 0 0 0 4 a 0.128(1) 2
